data_4104828
loop_
_publ_author_name
'Liang Deng'
'Eckhard Bill'
'Karl Wieghardt'
'R. H. Holm'

_publ_section_title
;
 Cubane-Type Co4S4 Clusters: Synthesis, Redox Series, and Magnetic Ground
 States
;
_journal_name_full 'Journal of the American Chemical Society'
_journal_page_first 11213
_journal_page_last 11221
_journal_paper_doi 10.1021/ja903847a
_journal_volume 131
_journal_year 2009
_chemical_formula_sum 'C36 H84 B Co4 F4 P4 S4'
_chemical_formula_weight 1091.68
_chemical_name_systematic
; 
 ? 
;
_space_group_IT_number 121
_symmetry_cell_setting orthorhombic
_symmetry_space_group_name_Hall 'I -4 2'
_symmetry_space_group_name_H-M 'I -4 2 m'
_atom_sites_solution_hydrogens geom
_atom_sites_solution_primary direct
_atom_sites_solution_secondary difmap
_audit_creation_method SHELXL-97
_cell_angle_alpha 90.00
_cell_angle_beta 90.00
_cell_angle_gamma 90.00
_cell_formula_units_Z 2
_cell_length_a 12.4418(11)
_cell_length_b 12.4418(11)
_cell_length_c 16.575(2)
_cell_measurement_temperature 193(2)
_cell_volume 2565.8(4)
_computing_structure_refinement 'SHELXL-97 (Sheldrick, 1997)'
_computing_structure_solution 'SHELXS-97 (Sheldrick, 1990)'
_diffrn_ambient_temperature 293(2)
_diffrn_measured_fraction_theta_full 1.000
_diffrn_measured_fraction_theta_max 1.000
_diffrn_radiation_monochromator graphite
_diffrn_radiation_source 'fine-focus sealed tube'
_diffrn_radiation_type MoK\a
_diffrn_radiation_wavelength 0.71073
_diffrn_reflns_av_R_equivalents 0.0335
_diffrn_reflns_av_sigmaI/netI 0.0330
_diffrn_reflns_limit_h_max 14
_diffrn_reflns_limit_h_min -14
_diffrn_reflns_limit_k_max 14
_diffrn_reflns_limit_k_min -14
_diffrn_reflns_limit_l_max 19
_diffrn_reflns_limit_l_min -17
_diffrn_reflns_number 7306
_diffrn_reflns_theta_full 25.01
_diffrn_reflns_theta_max 25.01
_diffrn_reflns_theta_min 2.05
_exptl_absorpt_coefficient_mu 1.597
_exptl_absorpt_correction_type none
_exptl_crystal_colour brown
_exptl_crystal_density_diffrn 1.413
_exptl_crystal_description block
_exptl_crystal_F_000 1146
_exptl_crystal_size_max 0.20
_exptl_crystal_size_mid 0.20
_exptl_crystal_size_min 0.20
_refine_diff_density_max 0.259
_refine_diff_density_min -0.175
_refine_diff_density_rms 0.045
_refine_ls_abs_structure_details 'Flack H D (1983), Acta Cryst. A39, 876-881'
_refine_ls_abs_structure_Flack -0.05(2)
_refine_ls_extinction_method none
_refine_ls_goodness_of_fit_ref 1.009
_refine_ls_hydrogen_treatment mixed
_refine_ls_matrix_type full
_refine_ls_number_parameters 112
_refine_ls_number_reflns 1222
_refine_ls_number_restraints 6
_refine_ls_restrained_S_all 1.022
_refine_ls_R_factor_all 0.0260
_refine_ls_R_factor_gt 0.0255
_refine_ls_shift/su_max 0.000
_refine_ls_shift/su_mean 0.000
_refine_ls_structure_factor_coef Fsqd
_refine_ls_weighting_details 'calc w=1/[\s^2^(Fo^2^)+(0.0399P)^2^+1.6883P] where P=(Fo^2^+2Fc^2^)/3'
_refine_ls_weighting_scheme calc
_refine_ls_wR_factor_gt 0.0672
_refine_ls_wR_factor_ref 0.0677
_reflns_number_gt 1201
_reflns_number_total 1222
_reflns_threshold_expression >2sigma(I)
_cod_data_source_file ja903847a_si_002_3.cif
_cod_data_source_block 4(BF4)
_cod_database_code 4104828

loop_
_symmetry_equiv_pos_as_xyz
'x, y, z'
'y, -x, -z'
'-x, -y, z'
'-y, x, -z'
'x, -y, -z'
'-y, -x, z'
'-x, y, -z'
'y, x, z'
'x+1/2, y+1/2, z+1/2'
'y+1/2, -x+1/2, -z+1/2'
'-x+1/2, -y+1/2, z+1/2'
'-y+1/2, x+1/2, -z+1/2'
'x+1/2, -y+1/2, -z+1/2'
'-y+1/2, -x+1/2, z+1/2'
'-x+1/2, y+1/2, -z+1/2'
'y+1/2, x+1/2, z+1/2'

loop_
_atom_site_label
_atom_site_type_symbol
_atom_site_fract_x
_atom_site_fract_y
_atom_site_fract_z
_atom_site_U_iso_or_equiv
_atom_site_adp_type
_atom_site_occupancy
_atom_site_symmetry_multiplicity
_atom_site_calc_flag
_atom_site_refinement_flags
_atom_site_disorder_assembly
_atom_site_disorder_group
Co1 Co 0.07407(3) 0.07407(3) 0.05582(3) 0.03573(16) Uani 1 2 d S . .
S1 S 0.09958(5) -0.09958(5) 0.07453(6) 0.0435(2) Uani 1 2 d S . .
P1 P 0.17754(6) 0.17754(6) 0.13629(6) 0.0484(3) Uani 1 2 d S . .
C1 C 0.1493(3) 0.1493(3) 0.2447(3) 0.0578(12) Uani 1 2 d S A .
H1 H 0.1713 0.0746 0.2532 0.069 Uiso 0.50 1 calc PR . .
C2 C 0.2158(3) 0.2158(3) 0.3054(3) 0.0763(16) Uani 1 2 d S . .
H2A H 0.1958 0.1962 0.3593 0.114 Uiso 1 2 calc SR A .
H2B H 0.2020 0.2909 0.2971 0.114 Uiso 0.50 1 calc PR . .
H2C H 0.2909 0.2016 0.2974 0.114 Uiso 0.50 1 calc PR . .
C3 C 0.0334(8) 0.1536(14) 0.2684(5) 0.151(7) Uani 0.50 1 d P . .
H3A H 0.0266 0.1377 0.3249 0.226 Uiso 0.50 1 calc PR A .
H3B H -0.0064 0.1018 0.2377 0.226 Uiso 0.50 1 calc PR . .
H3C H 0.0055 0.2243 0.2580 0.226 Uiso 0.50 1 calc PR . .
C4 C 0.3136(7) 0.1680(8) 0.1219(6) 0.069(3) Uani 0.604(9) 1 d PD A 1
H4A H 0.3475 0.2206 0.1578 0.082 Uiso 0.604(9) 1 calc PR A 1
C5 C 0.3557(8) 0.0555(9) 0.1468(8) 0.118(5) Uani 0.604(9) 1 d PD A 1
H5A H 0.4317 0.0517 0.1370 0.178 Uiso 0.604(9) 1 calc PR A 1
H5B H 0.3197 0.0013 0.1156 0.178 Uiso 0.604(9) 1 calc PR A 1
H5C H 0.3419 0.0439 0.2031 0.178 Uiso 0.604(9) 1 calc PR A 1
C6 C 0.3515(8) 0.1918(14) 0.0378(5) 0.151(7) Uani 0.604(9) 1 d PD A 1
H6A H 0.4275 0.1795 0.0344 0.226 Uiso 0.604(9) 1 calc PR A 1
H6B H 0.3363 0.2655 0.0249 0.226 Uiso 0.604(9) 1 calc PR A 1
H6C H 0.3149 0.1457 0.0004 0.226 Uiso 0.604(9) 1 calc PR A 1
C4' C 0.3388(11) 0.1242(14) 0.1307(12) 0.098(8) Uani 0.396(9) 1 d PD A 2
H4'A H 0.3503 0.0671 0.1706 0.118 Uiso 0.396(9) 1 calc PR A 2
C5' C 0.3576(12) 0.081(3) 0.0471(15) 0.28(3) Uani 0.396(9) 1 d PD A 2
H5'A H 0.4334 0.0722 0.0383 0.415 Uiso 0.396(9) 1 calc PR A 2
H5'B H 0.3288 0.1298 0.0081 0.415 Uiso 0.396(9) 1 calc PR A 2
H5'C H 0.3227 0.0122 0.0418 0.415 Uiso 0.396(9) 1 calc PR A 2
C6' C 0.4108(7) 0.2208(12) 0.1507(7) 0.107(6) Uani 0.396(9) 1 d PD A 2
H6'A H 0.4844 0.2026 0.1402 0.160 Uiso 0.396(9) 1 calc PR A 2
H6'B H 0.4025 0.2394 0.2065 0.160 Uiso 0.396(9) 1 calc PR A 2
H6'C H 0.3904 0.2809 0.1177 0.160 Uiso 0.396(9) 1 calc PR A 2
B1 B 0.0000 0.0000 0.5000 0.070(3) Uani 1 8 d SD . .
F1 F 0.0597(9) 0.0597(9) 0.4516(12) 0.167(6) Uani 0.50 2 d SPD . .
F1' F -0.0052(19) 0.0914(12) 0.4570(12) 0.154(9) Uani 0.25 1 d PD . .

loop_
_atom_site_aniso_label
_atom_site_aniso_U_11
_atom_site_aniso_U_22
_atom_site_aniso_U_33
_atom_site_aniso_U_23
_atom_site_aniso_U_13
_atom_site_aniso_U_12
Co1 0.03828(19) 0.03828(19) 0.0306(2) -0.00331(13) -0.00331(13) -0.0066(2)
S1 0.0469(3) 0.0469(3) 0.0367(4) 0.0018(3) -0.0018(3) 0.0114(4)
P1 0.0560(4) 0.0560(4) 0.0333(5) -0.0044(3) -0.0044(3) -0.0234(5)
C1 0.0698(19) 0.0698(19) 0.034(2) -0.0055(13) -0.0055(13) -0.017(2)
C2 0.092(2) 0.092(2) 0.045(3) -0.0163(18) -0.0163(18) -0.014(3)
C3 0.088(7) 0.33(2) 0.037(4) -0.002(7) 0.011(4) -0.070(10)
C4 0.026(5) 0.112(7) 0.068(4) -0.018(5) -0.005(4) -0.018(5)
C5 0.041(4) 0.158(11) 0.157(10) -0.053(9) -0.017(5) 0.036(6)
C6 0.095(6) 0.275(18) 0.083(6) -0.056(8) 0.048(5) -0.084(9)
C4' 0.014(7) 0.16(2) 0.122(15) -0.053(16) -0.002(7) 0.019(9)
C5' 0.044(7) 0.43(5) 0.36(4) -0.30(4) -0.001(12) 0.009(14)
C6' 0.036(5) 0.190(15) 0.094(8) -0.047(8) -0.002(5) -0.052(7)
B1 0.091(6) 0.091(6) 0.028(5) 0.000 0.000 0.000
F1 0.159(8) 0.159(8) 0.185(15) 0.070(8) 0.070(8) -0.023(11)
F1' 0.130(13) 0.103(11) 0.23(3) 0.047(13) 0.021(18) 0.012(12)

loop_
_atom_type_symbol
_atom_type_description
_atom_type_scat_dispersion_real
_atom_type_scat_dispersion_imag
_atom_type_scat_source
C C 0.0033 0.0016 'International Tables Vol C Tables 4.2.6.8 and 6.1.1.4'
H H 0.0000 0.0000 'International Tables Vol C Tables 4.2.6.8 and 6.1.1.4'
B B 0.0013 0.0007 'International Tables Vol C Tables 4.2.6.8 and 6.1.1.4'
F F 0.0171 0.0103 'International Tables Vol C Tables 4.2.6.8 and 6.1.1.4'
P P 0.1023 0.0942 'International Tables Vol C Tables 4.2.6.8 and 6.1.1.4'
S S 0.1246 0.1234 'International Tables Vol C Tables 4.2.6.8 and 6.1.1.4'
Co Co 0.3494 0.9721 'International Tables Vol C Tables 4.2.6.8 and 6.1.1.4'

loop_
_geom_angle_atom_site_label_1
_geom_angle_atom_site_label_2
_geom_angle_atom_site_label_3
_geom_angle
_geom_angle_site_symmetry_1
_geom_angle_site_symmetry_3
S1 Co1 S1 105.20(4) 3 .
S1 Co1 S1 104.94(3) 3 4
S1 Co1 S1 104.94(3) . 4
S1 Co1 P1 113.18(3) 3 .
S1 Co1 P1 113.18(3) . .
S1 Co1 P1 114.49(4) 4 .
S1 Co1 Co1 53.780(17) 3 3
S1 Co1 Co1 53.780(17) . 3
S1 Co1 Co1 101.74(3) 4 3
P1 Co1 Co1 143.77(3) . 3
S1 Co1 Co1 53.72(3) 3 4
S1 Co1 Co1 101.61(2) . 4
S1 Co1 Co1 53.69(2) 4 4
P1 Co1 Co1 145.211(15) . 4
Co1 Co1 Co1 60.065(10) 3 4
S1 Co1 Co1 101.61(2) 3 2
S1 Co1 Co1 53.72(3) . 2
S1 Co1 Co1 53.69(2) 4 2
P1 Co1 Co1 145.211(15) . 2
Co1 Co1 Co1 60.065(10) 3 2
Co1 Co1 Co1 59.87(2) 4 2
Co1 S1 Co1 72.44(3) 3 .
Co1 S1 Co1 72.59(3) 3 2
Co1 S1 Co1 72.59(3) . 2
C4 P1 C4 96.8(7) . 8
C4 P1 C1 107.9(3) . .
C4 P1 C1 107.9(3) 8 .
C4 P1 C4' 15.3(6) . .
C4 P1 C4' 111.7(6) 8 .
C1 P1 C4' 99.3(6) . .
C4 P1 C4' 111.7(6) . 8
C4 P1 C4' 15.3(6) 8 8
C1 P1 C4' 99.3(6) . 8
C4' P1 C4' 126.4(9) . 8
C4 P1 Co1 116.2(4) . .
C4 P1 Co1 116.2(4) 8 .
C1 P1 Co1 110.78(16) . .
C4' P1 Co1 109.7(4) . .
C4' P1 Co1 109.7(4) 8 .
C3 C1 C2 109.0(5) . .
C3 C1 P1 115.3(4) . .
C2 C1 P1 115.2(4) . .
C6 C4 C5 108.6(12) . .
C6 C4 P1 115.2(7) . .
C5 C4 P1 111.1(8) . .
C5' C4' C6' 112.9(15) . .
C5' C4' P1 107.5(11) . .
C6' C4' P1 107.3(9) . .
F1 B1 F1 105(2) 3 .
F1 B1 F1 111.6(11) 3 2_556
F1 B1 F1 111.6(11) . 2_556
F1 B1 F1 111.6(11) 3 4_556
F1 B1 F1 111.6(11) . 4_556
F1 B1 F1 105(2) 2_556 4_556
F1 B1 F1' 39.6(9) 3 6
F1 B1 F1' 97.2(9) . 6
F1 B1 F1' 145.6(11) 2_556 6
F1 B1 F1' 79.6(9) 4_556 6
F1 B1 F1' 39.6(9) 3 3
F1 B1 F1' 97.2(9) . 3
F1 B1 F1' 79.6(9) 2_556 3
F1 B1 F1' 145.6(11) 4_556 3
F1' B1 F1' 78.5(18) 6 3
F1 B1 F1' 79.6(9) 3 4_556
F1 B1 F1' 145.6(11) . 4_556
F1 B1 F1' 97.2(9) 2_556 4_556
F1 B1 F1' 39.6(9) 4_556 4_556
F1' B1 F1' 64(2) 6 4_556
F1' B1 F1' 106.3(9) 3 4_556
F1 B1 F1' 79.6(9) 3 5_556
F1 B1 F1' 145.6(11) . 5_556
F1 B1 F1' 39.6(9) 2_556 5_556
F1 B1 F1' 97.2(9) 4_556 5_556
F1' B1 F1' 106.3(9) 6 5_556
F1' B1 F1' 64(2) 3 5_556
F1' B1 F1' 69(2) 4_556 5_556
F1 B1 F1' 97.2(9) 3 .
F1 B1 F1' 39.6(9) . .
F1 B1 F1' 145.6(11) 2_556 .
F1 B1 F1' 79.6(9) 4_556 .
F1' B1 F1' 69(2) 6 .
F1' B1 F1' 116(2) 3 .
F1' B1 F1' 106.3(9) 4_556 .
F1' B1 F1' 174(2) 5_556 .
F1 B1 F1' 97.2(9) 3 8
F1 B1 F1' 39.6(9) . 8
F1 B1 F1' 79.6(9) 2_556 8
F1 B1 F1' 145.6(11) 4_556 8
F1' B1 F1' 116(2) 6 8
F1' B1 F1' 69(2) 3 8
F1' B1 F1' 174(2) 4_556 8
F1' B1 F1' 106.3(9) 5_556 8
F1' B1 F1' 78.5(18) . 8
F1 B1 F1' 145.6(11) 3 7_556
F1 B1 F1' 79.6(9) . 7_556
F1 B1 F1' 97.2(9) 2_556 7_556
F1 B1 F1' 39.6(9) 4_556 7_556
F1' B1 F1' 106.3(9) 6 7_556
F1' B1 F1' 174(2) 3 7_556
F1' B1 F1' 78.5(17) 4_556 7_556
F1' B1 F1' 116(2) 5_556 7_556
F1' B1 F1' 64(2) . 7_556
F1' B1 F1' 106.3(9) 8 7_556
F1 B1 F1' 145.6(11) 3 2_556
F1 B1 F1' 79.6(9) . 2_556
F1 B1 F1' 39.6(9) 2_556 2_556
F1 B1 F1' 97.2(9) 4_556 2_556
F1' B1 F1' 174(2) 6 2_556
F1' B1 F1' 106.3(9) 3 2_556
F1' B1 F1' 116(2) 4_556 2_556
F1' B1 F1' 78.5(17) 5_556 2_556
F1' B1 F1' 106.3(9) . 2_556
F1' B1 F1' 64(2) 8 2_556
F1' B1 F1' 69(2) 7_556 2_556
F1' F1 F1' 140(3) 8 .
F1' F1 B1 71.5(9) 8 .
F1' F1 B1 71.5(9) . .
F1' F1 F1' 107.0(15) 8 7_556
F1' F1 F1' 57(3) . 7_556
B1 F1 F1' 50.8(6) . 7_556
F1' F1 F1' 57(3) 8 2_556
F1' F1 F1' 107.0(15) . 2_556
B1 F1 F1' 50.8(6) . 2_556
F1' F1 F1' 52.8(15) 7_556 2_556
F1 F1' B1 68.9(9) . .
F1 F1' F1' 91(3) . 7_556
B1 F1' F1' 57.8(10) . 7_556
F1 F1' F1' 109(2) . 6
B1 F1' F1' 55.7(12) . 6
F1' F1' F1' 93.7(13) 7_556 6
F1 F1' F1' 19.8(14) . 8
B1 F1' F1' 50.7(9) . 8
F1' F1' F1' 86.3(13) 7_556 8
F1' F1' F1' 90.000(4) 6 8
F1 F1' F1 110.0(14) . 4_556
B1 F1' F1 49.6(6) . 4_556
F1' F1' F1 32.0(11) 7_556 4_556
F1' F1' F1 63.6(7) 6 4_556
F1' F1' F1 96.7(8) 8 4_556

loop_
_geom_bond_atom_site_label_1
_geom_bond_atom_site_label_2
_geom_bond_distance
_geom_bond_site_symmetry_2
Co1 S1 2.2056(8) 3
Co1 S1 2.2056(8) .
Co1 S1 2.2066(11) 4
Co1 P1 2.2570(11) .
Co1 Co1 2.6065(9) 3
Co1 Co1 2.6116(8) 4
Co1 Co1 2.6116(8) 2
S1 Co1 2.2056(8) 3
S1 Co1 2.2066(11) 2
P1 C4 1.713(8) .
P1 C4 1.713(8) 8
P1 C1 1.864(4) .
P1 C4' 2.115(14) .
P1 C4' 2.115(14) 8
C1 C3 1.497(11) .
C1 C2 1.542(7) .
C4 C6 1.501(9) .
C4 C5 1.550(9) .
C4' C5' 1.506(10) .
C4' C6' 1.535(10) .
B1 F1 1.321(8) 3
B1 F1 1.321(8) .
B1 F1 1.321(8) 2_556
B1 F1 1.321(8) 4_556
B1 F1' 1.343(9) 6
B1 F1' 1.343(9) 3
B1 F1' 1.343(9) 4_556
B1 F1' 1.343(9) 5_556
B1 F1' 1.343(9) .
B1 F1' 1.343(9) 8
B1 F1' 1.343(9) 7_556
B1 F1' 1.343(9) 2_556
F1 F1' 0.90(2) 8
F1 F1' 0.90(2) .
F1 F1' 1.706(18) 7_556
F1 F1' 1.706(18) 2_556
F1' F1' 1.43(4) 7_556
F1' F1' 1.52(5) 6
F1' F1' 1.70(3) 8
F1' F1 1.706(18) 4_556
